data_1534263
loop_
_publ_author_name
'Bezmaternykh, L.N.'
'Vasil'ev, A.D.'
'Temerov, V.L.'
'Gudim, I.A.'

_publ_section_title
;
 The growth and structure of Pb3 Ga2 Ge4 O14 and Ba3 Ga2 Ge4 O14 single
 crystals
;
_journal_name_full Kristallografiya
_journal_page_first 325
_journal_page_last 328
_journal_volume 49
_journal_year 2004
_chemical_formula_sum 'Ga2 Ge4 O14 Pb3'
_chemical_name_systematic 'Pb3 Ga2 Ge4 O14'
_space_group_IT_number 150
_symmetry_space_group_name_Hall 'P 3 2"'
_symmetry_space_group_name_H-M 'P 3 2 1'
_cell_angle_alpha 90
_cell_angle_beta 90
_cell_angle_gamma 120
_cell_formula_units_Z 1
_cell_length_a 8.405
_cell_length_b 8.405
_cell_length_c 5.0112
_cell_volume 306.583
_citation_journal_id_ASTM KRISAJ
_cod_data_source_file Bezmaternykh_KRISAJ_2004_516.cif
_cod_data_source_block Ga2Ge4O14Pb3
_cod_original_cell_volume 306.5828
_cod_database_code 1534263

loop_
_symmetry_equiv_pos_as_xyz
x,y,z
-y,x-y,z
-x+y,-x,z
y,x,-z
-x,-x+y,-z
x-y,-y,-z

loop_
_atom_site_label
_atom_site_type_symbol
_atom_site_fract_x
_atom_site_fract_y
_atom_site_fract_z
_atom_site_occupancy
_atom_site_U_iso_or_equiv
Ge1 Ge+4 0 0 0 1 0.0
O1 O-2 0.6667 0.3333 0.826 1 0.0
O3 O-2 0.207 0.119 0.773 1 0.0
Pb1 Pb+2 0.5943 0 0 1 0.0
Ga1 Ga+3 0.6667 0.3333 0.4872 1 0.0
O2 O-2 0.715 0.547 0.345 1 0.0
Ge2 Ge+4 0.2406 0 0.5 1 0.0
